data_4031505
loop_
_publ_author_name
'Baybarz, R.D.'
'Fukushima, E.'
'Asprey, L.B.'
'Strouse, C.E.'

_publ_section_title
;
 Divalent americium. The crystal structure and magnetic susceptibility of
 Am I2
;
_journal_name_full 'Journal of Inorganic and Nuclear Chemistry'
_journal_page_first 3427
_journal_page_last 3431
_journal_volume 34
_journal_year 1972
_chemical_formula_sum 'Am I2'
_space_group_IT_number 14
_symmetry_space_group_name_Hall '-P 2ybc'
_symmetry_space_group_name_H-M 'P 1 21/c 1'
_cell_angle_alpha 90
_cell_angle_beta 98.46
_cell_angle_gamma 90
_cell_formula_units_Z 4
_cell_length_a 7.677
_cell_length_b 8.311
_cell_length_c 7.925
_cell_volume 500.141
_citation_journal_id_ASTM JINCAO
_cod_data_source_file Baybarz_JINCAO_1972_217.cif
_cod_data_source_block Am1I2
_cod_original_cell_volume 500.1411
_cod_original_formula_sum 'Am1 I2'
_cod_database_code 4031505

loop_
_symmetry_equiv_pos_as_xyz
x,y,z
-x,y+1/2,-z+1/2
-x,-y,-z
x,-y-1/2,z-1/2

loop_
_atom_site_label
_atom_site_type_symbol
_atom_site_fract_x
_atom_site_fract_y
_atom_site_fract_z
_atom_site_occupancy
_atom_site_U_iso_or_equiv
I1 I-1 0.401 0.109 0.216 1 0.0
Am1 Am+2 0.214 0.447 0.305 1 0.0
I2 I-1 -0.077 0.27 0.005 1 0.0
